data_4033078
loop_
_publ_author_name
'S\;aczewski, Jaros\/law'
'Fedorowicz, Joanna'
'Gdaniec, Maria'
'Wi\'sniewska, Paulina'
'Sieniawska, Emilia'
'Dra\.zba, Zuzanna'
'Rzewnicka, Justyna'
'Balewski, \/Lukasz'

_publ_section_title
;
 The Elusive Paal-Knorr Intermediates in the Trofimov Synthesis of
 Pyrroles: Experimental and Theoretical Studies.
;
_journal_issue 18
_journal_name_full 'The Journal of organic chemistry'
_journal_page_first 9737
_journal_page_last 9743
_journal_paper_doi 10.1021/acs.joc.7b01851
_journal_volume 82
_journal_year 2017
_chemical_formula_moiety 'C12 H12 N2 O3'
_chemical_formula_sum 'C12 H12 N2 O3'
_chemical_formula_weight 232.24
_chemical_name_systematic (E)-4,6-Dimethyl-1-(3-oxobut-1-enyl)isoxazolo[3,4-b]pyridin-3(1H)-one
_space_group_crystal_system monoclinic
_space_group_IT_number 14
_space_group_name_Hall '-P 2yn'
_space_group_name_H-M_alt 'P 1 21/n 1'
_symmetry_space_group_name_Hall '-P 2yn'
_symmetry_space_group_name_H-M 'P 1 21/n 1'
_atom_sites_solution_hydrogens geom
_atom_sites_solution_primary direct
_audit_creation_date 2017-07-21
_audit_creation_method
;
Olex2 1.2
(compiled 2017.03.28 svn.r3405 for OlexSys, GUI svn.r5337)
;
_cell_angle_alpha 90
_cell_angle_beta 97.361(3)
_cell_angle_gamma 90
_cell_formula_units_Z 4
_cell_length_a 4.98625(15)
_cell_length_b 15.4076(5)
_cell_length_c 14.7032(5)
_cell_measurement_reflns_used 4028
_cell_measurement_temperature 130.15
_cell_measurement_theta_max 74.8809
_cell_measurement_theta_min 2.8656
_cell_volume 1120.28(6)
_computing_cell_refinement 'CrysAlisPro, Agilent Technologies, Version 1.171.36.21t'
_computing_data_collection
;
CrysAlisPro, Agilent Technologies,
Version 1.171.36.21t (release 14-08-2012 CrysAlis171 .NET)
(compiled Aug 14 2012,18:12:40)
;
_computing_data_reduction 'CrysAlisPro, Agilent Technologies, Version 1.171.36.21t'
_computing_molecular_graphics 'Olex2 (Dolomanov et al., 2009)'
_computing_publication_material 'Olex2 (Dolomanov et al., 2009)'
_computing_structure_refinement 'ShelXL (Sheldrick, 2015)'
_computing_structure_solution 'ShelXT (Sheldrick, 2015)'
_diffrn_ambient_temperature 130.15
_diffrn_detector_area_resol_mean 10.5357
_diffrn_measured_fraction_theta_full 0.996
_diffrn_measured_fraction_theta_max 0.996
_diffrn_measurement_details
;
#__ type_ start__ end____ width___ exp.time_
  1 omega   62.00  112.00   1.0000    1.0000
omega____ theta____ kappa____ phi______ frames
    -       40.7129   37.0000 -120.0000 50

#__ type_ start__ end____ width___ exp.time_
  2 omega   18.00   56.00   1.0000    1.0000
omega____ theta____ kappa____ phi______ frames
    -       40.7129   37.0000 -120.0000 38

#__ type_ start__ end____ width___ exp.time_
  3 omega  -26.00   63.00   1.0000    1.0000
omega____ theta____ kappa____ phi______ frames
    -       40.7129  -37.0000   60.0000 89

#__ type_ start__ end____ width___ exp.time_
  4 omega  -61.00  -13.00   1.0000    2.0000
omega____ theta____ kappa____ phi______ frames
    -      -83.0000   30.0000   30.0000 48

#__ type_ start__ end____ width___ exp.time_
  5 omega   33.00   58.00   1.0000    2.0000
omega____ theta____ kappa____ phi______ frames
    -      111.0526  -30.0000   90.0000 25

#__ type_ start__ end____ width___ exp.time_
  6 omega   33.00   66.00   1.0000    2.0000
omega____ theta____ kappa____ phi______ frames
    -      111.0526  -30.0000 -150.0000 33

#__ type_ start__ end____ width___ exp.time_
  7 omega   38.00   68.00   1.0000    2.0000
omega____ theta____ kappa____ phi______ frames
    -      111.0526  -30.0000  -90.0000 30

#__ type_ start__ end____ width___ exp.time_
  8 omega   37.00   73.00   1.0000    2.0000
omega____ theta____ kappa____ phi______ frames
    -      111.0526  -45.0000    0.0000 36

#__ type_ start__ end____ width___ exp.time_
  9 omega  123.00  158.00   1.0000    2.0000
omega____ theta____ kappa____ phi______ frames
    -      111.0526   45.0000  -90.0000 35

#__ type_ start__ end____ width___ exp.time_
 10 omega   42.00   95.00   1.0000    2.0000
omega____ theta____ kappa____ phi______ frames
    -      111.0526  -94.0000  120.0000 53

#__ type_ start__ end____ width___ exp.time_
 11 omega   40.00   66.00   1.0000    2.0000
omega____ theta____ kappa____ phi______ frames
    -      111.0526  -30.0000   60.0000 26

#__ type_ start__ end____ width___ exp.time_
 12 omega   33.00   66.00   1.0000    2.0000
omega____ theta____ kappa____ phi______ frames
    -      111.0526  -30.0000 -180.0000 33

#__ type_ start__ end____ width___ exp.time_
 13 omega   82.00  118.00   1.0000    2.0000
omega____ theta____ kappa____ phi______ frames
    -      111.0526   30.0000  -30.0000 36

#__ type_ start__ end____ width___ exp.time_
 14 omega  133.00  158.00   1.0000    2.0000
omega____ theta____ kappa____ phi______ frames
    -      111.0526   30.0000  -30.0000 25

#__ type_ start__ end____ width___ exp.time_
 15 omega   33.00   68.00   1.0000    2.0000
omega____ theta____ kappa____ phi______ frames
    -      111.0526  -30.0000   30.0000 35

#__ type_ start__ end____ width___ exp.time_
 16 omega   35.00   67.00   1.0000    2.0000
omega____ theta____ kappa____ phi______ frames
    -      111.0526  -30.0000    0.0000 32

#__ type_ start__ end____ width___ exp.time_
 17 omega   86.00  153.00   1.0000    2.0000
omega____ theta____ kappa____ phi______ frames
    -      111.0526   45.0000 -180.0000 67

#__ type_ start__ end____ width___ exp.time_
 18 omega -117.00   -8.00   1.0000    1.0000
omega____ theta____ kappa____ phi______ frames
    -      -40.7129  -72.0000   48.0000 109

#__ type_ start__ end____ width___ exp.time_
 19 omega -119.00   -7.00   1.0000    1.0000
omega____ theta____ kappa____ phi______ frames
    -      -40.7129  -77.0000 -180.0000 112

#__ type_ start__ end____ width___ exp.time_
 20 omega    2.00   98.00   1.0000    1.0000
omega____ theta____ kappa____ phi______ frames
    -       40.7129 -125.0000  -60.0000 96

#__ type_ start__ end____ width___ exp.time_
 21 omega   27.00   56.00   1.0000    2.0000
omega____ theta____ kappa____ phi______ frames
    -      111.0526  -94.0000  -60.0000 29

#__ type_ start__ end____ width___ exp.time_
 22 omega   81.00  156.00   1.0000    2.0000
omega____ theta____ kappa____ phi______ frames
    -      111.0526   61.0000    0.0000 75
;
_diffrn_measurement_device_type 'SuperNova, Single source at offset), Atlas'
_diffrn_measurement_method '\w scans'
_diffrn_orient_matrix_UB_11 0.0883984000
_diffrn_orient_matrix_UB_12 -0.0315624000
_diffrn_orient_matrix_UB_13 -0.0910319000
_diffrn_orient_matrix_UB_21 0.2074189000
_diffrn_orient_matrix_UB_22 0.0744837000
_diffrn_orient_matrix_UB_23 0.0037121000
_diffrn_orient_matrix_UB_31 0.2149487000
_diffrn_orient_matrix_UB_32 -0.0587664000
_diffrn_orient_matrix_UB_33 0.0535032000
_diffrn_radiation_monochromator mirror
_diffrn_radiation_type CuK\a
_diffrn_radiation_wavelength 1.54184
_diffrn_reflns_av_R_equivalents 0.0222
_diffrn_reflns_av_unetI/netI 0.0207
_diffrn_reflns_Laue_measured_fraction_full 0.996
_diffrn_reflns_Laue_measured_fraction_max 0.996
_diffrn_reflns_limit_h_max 6
_diffrn_reflns_limit_h_min -4
_diffrn_reflns_limit_k_max 18
_diffrn_reflns_limit_k_min -18
_diffrn_reflns_limit_l_max 16
_diffrn_reflns_limit_l_min -17
_diffrn_reflns_number 6226
_diffrn_reflns_point_group_measured_fraction_full 0.996
_diffrn_reflns_point_group_measured_fraction_max 0.996
_diffrn_reflns_theta_full 67.684
_diffrn_reflns_theta_max 68.247
_diffrn_reflns_theta_min 6.070
_diffrn_source 'SuperNova (Cu) X-ray Source'
_exptl_absorpt_coefficient_mu 0.837
_exptl_absorpt_correction_T_max 1.00000
_exptl_absorpt_correction_T_min 0.69619
_exptl_absorpt_correction_type multi-scan
_exptl_absorpt_process_details
'CrysAlisPro, Agilent Technologies, Version 1.171.36.21t Empirical absorption correction using spherical harmonics, implemented in SCALE3 ABSPACK scaling algorithm.'
_exptl_crystal_colour colourless
_exptl_crystal_colour_primary colourless
_exptl_crystal_density_diffrn 1.377
_exptl_crystal_description block
_exptl_crystal_F_000 488
_exptl_crystal_size_max 0.4
_exptl_crystal_size_mid 0.3
_exptl_crystal_size_min 0.2
_refine_diff_density_max 0.198
_refine_diff_density_min -0.189
_refine_diff_density_rms 0.038
_refine_ls_extinction_method none
_refine_ls_goodness_of_fit_ref 1.060
_refine_ls_hydrogen_treatment constr
_refine_ls_matrix_type full
_refine_ls_number_parameters 155
_refine_ls_number_reflns 2031
_refine_ls_number_restraints 0
_refine_ls_restrained_S_all 1.060
_refine_ls_R_factor_all 0.0416
_refine_ls_R_factor_gt 0.0372
_refine_ls_shift/su_max 0.001
_refine_ls_shift/su_mean 0.000
_refine_ls_structure_factor_coef Fsqd
_refine_ls_weighting_details 'w=1/[\s^2^(Fo^2^)+(0.0537P)^2^+0.3387P] where P=(Fo^2^+2Fc^2^)/3'
_refine_ls_weighting_scheme calc
_refine_ls_wR_factor_gt 0.1005
_refine_ls_wR_factor_ref 0.1042
_reflns_Friedel_coverage 0.000
_reflns_number_gt 1812
_reflns_number_total 2031
_reflns_threshold_expression 'I > 2\s(I)'
_cod_data_source_file jo7b01851_si_002.cif
_cod_data_source_block 2c
_cod_database_code 4033078
_shelx_shelxl_version_number 2016/6
_chemical_oxdiff_formula 'C12 H12 N2 O3'
_shelx_space_group_comment
;
The symmetry employed for this shelxl refinement is uniquely defined
by the following loop, which should always be used as a source of
symmetry information in preference to the above space-group names.
They are only intended as comments.
;
_shelx_estimated_absorpt_t_max 0.850
_shelx_estimated_absorpt_t_min 0.731
_reflns_odcompleteness_completeness 99.58
_reflns_odcompleteness_iscentric 1
_reflns_odcompleteness_theta 68.13
_olex2_refinement_description
;
1. Fixed Uiso
 At 1.2 times of:
  All C(H) groups
 At 1.5 times of:
  All C(H,H,H) groups, All C(H,H,H,H,H,H) groups
2. Others
 Fixed Sof: H11A(0.5) H11B(0.5) H11C(0.5) H11D(0.5) H11E(0.5) H11F(0.5)
 H17A(0.5) H17B(0.5) H17C(0.5) H17D(0.5) H17E(0.5) H17F(0.5)
3.a Aromatic/amide H refined with riding coordinates:
 C5(H5), C13(H13), C14(H14)
3.b Disordered Me refined with riding coordinates:
 C11(H11A,H11B,H11C,H11D,H11E,H11F), C17(H17A,H17B,H17C,H17D,H17E,H17F)
3.c Idealised Me refined as rotating group:
 C12(H12A,H12B,H12C)
;
_olex2_submission_special_instructions 'No special instructions were received'

loop_
_space_group_symop_operation_xyz
'x, y, z'
'-x+1/2, y+1/2, -z+1/2'
'-x, -y, -z'
'x-1/2, -y-1/2, z-1/2'

loop_
_atom_site_label
_atom_site_type_symbol
_atom_site_fract_x
_atom_site_fract_y
_atom_site_fract_z
_atom_site_U_iso_or_equiv
_atom_site_adp_type
_atom_site_occupancy
_atom_site_site_symmetry_order
_atom_site_calc_flag
_atom_site_refinement_flags_posn
_atom_site_refinement_flags_occupancy
N1 N 0.6395(3) 0.59280(8) 0.63532(8) 0.0316(3) Uani 1 1 d . .
O2 O 0.7599(2) 0.53281(6) 0.58022(7) 0.0316(3) Uani 1 1 d . .
C3 C 0.6558(3) 0.44998(9) 0.59690(10) 0.0291(3) Uani 1 1 d . .
C4 C 0.3068(3) 0.40467(9) 0.70529(10) 0.0288(3) Uani 1 1 d . .
C5 C 0.1530(3) 0.44310(9) 0.76655(10) 0.0300(3) Uani 1 1 d . .
H5 H 0.035632 0.407933 0.796933 0.036 Uiso 1 1 calc R .
C6 C 0.1661(3) 0.53234(9) 0.78474(9) 0.0281(3) Uani 1 1 d . .
N7 N 0.3209(2) 0.58823(7) 0.74338(8) 0.0281(3) Uani 1 1 d . .
C8 C 0.4625(3) 0.54959(9) 0.68409(9) 0.0266(3) Uani 1 1 d . .
C9 C 0.4675(3) 0.46199(9) 0.66257(10) 0.0275(3) Uani 1 1 d . .
O10 O 0.7327(2) 0.38835(7) 0.55725(7) 0.0363(3) Uani 1 1 d . .
C11 C 0.3032(3) 0.30898(10) 0.68684(11) 0.0383(4) Uani 1 1 d . .
H11A H 0.425712 0.295742 0.641644 0.057 Uiso 0.5 1 calc R P
H11B H 0.362304 0.277702 0.743934 0.057 Uiso 0.5 1 calc R P
H11C H 0.119200 0.290926 0.662877 0.057 Uiso 0.5 1 calc R P
H11D H 0.179099 0.280504 0.723993 0.057 Uiso 0.5 1 calc R P
H11E H 0.242507 0.298544 0.621703 0.057 Uiso 0.5 1 calc R P
H11F H 0.485610 0.285320 0.702759 0.057 Uiso 0.5 1 calc R P
C12 C 0.0059(3) 0.57039(10) 0.85465(11) 0.0352(4) Uani 1 1 d . .
H12A H 0.122922 0.577308 0.913034 0.053 Uiso 1 1 calc GR .
H12B H -0.144531 0.531581 0.863216 0.053 Uiso 1 1 calc GR .
H12C H -0.065347 0.627152 0.833377 0.053 Uiso 1 1 calc GR .
C13 C 0.6938(3) 0.67829(9) 0.62519(10) 0.0289(3) Uani 1 1 d . .
H13 H 0.598604 0.718504 0.658116 0.035 Uiso 1 1 calc R .
C14 C 0.8702(3) 0.71081(9) 0.57273(10) 0.0294(3) Uani 1 1 d . .
H14 H 0.971537 0.672992 0.539162 0.035 Uiso 1 1 calc R .
C15 C 0.9061(3) 0.80482(10) 0.56735(10) 0.0296(3) Uani 1 1 d . .
O16 O 0.7752(2) 0.85647(7) 0.60715(8) 0.0382(3) Uani 1 1 d . .
C17 C 1.1136(3) 0.83631(11) 0.50929(11) 0.0371(4) Uani 1 1 d . .
H17A H 1.197964 0.786414 0.482893 0.056 Uiso 0.5 1 calc R P
H17B H 1.025736 0.873081 0.459813 0.056 Uiso 0.5 1 calc R P
H17C H 1.252278 0.869943 0.547312 0.056 Uiso 0.5 1 calc R P
H17D H 1.119354 0.899878 0.510453 0.056 Uiso 0.5 1 calc R P
H17E H 1.291583 0.813211 0.533532 0.056 Uiso 0.5 1 calc R P
H17F H 1.065041 0.816349 0.446033 0.056 Uiso 0.5 1 calc R P

loop_
_atom_site_aniso_label
_atom_site_aniso_U_11
_atom_site_aniso_U_22
_atom_site_aniso_U_33
_atom_site_aniso_U_23
_atom_site_aniso_U_13
_atom_site_aniso_U_12
N1 0.0358(7) 0.0259(6) 0.0365(7) -0.0032(5) 0.0181(5) 0.0013(5)
O2 0.0352(6) 0.0270(5) 0.0356(6) -0.0030(4) 0.0165(4) 0.0035(4)
C3 0.0292(7) 0.0279(7) 0.0306(7) 0.0003(6) 0.0053(6) 0.0037(6)
C4 0.0303(7) 0.0261(7) 0.0297(7) 0.0012(5) 0.0027(6) 0.0014(6)
C5 0.0303(8) 0.0298(7) 0.0308(7) 0.0029(6) 0.0072(6) -0.0023(6)
C6 0.0253(7) 0.0310(7) 0.0285(7) -0.0001(6) 0.0053(6) 0.0009(5)
N7 0.0276(6) 0.0263(6) 0.0319(6) -0.0006(5) 0.0095(5) 0.0007(5)
C8 0.0255(7) 0.0270(7) 0.0282(7) 0.0012(5) 0.0065(5) 0.0010(5)
C9 0.0279(7) 0.0261(7) 0.0287(7) 0.0001(5) 0.0046(6) 0.0039(5)
O10 0.0389(6) 0.0309(6) 0.0411(6) -0.0065(5) 0.0124(5) 0.0059(5)
C11 0.0495(10) 0.0251(7) 0.0413(9) -0.0003(6) 0.0094(7) 0.0003(6)
C12 0.0346(8) 0.0376(8) 0.0359(8) -0.0036(6) 0.0141(6) -0.0024(6)
C13 0.0284(7) 0.0269(7) 0.0322(7) -0.0017(6) 0.0073(6) 0.0012(6)
C14 0.0276(7) 0.0314(8) 0.0305(7) -0.0003(6) 0.0088(6) 0.0013(6)
C15 0.0238(7) 0.0341(8) 0.0313(7) 0.0003(6) 0.0044(6) 0.0002(6)
O16 0.0368(6) 0.0313(6) 0.0494(7) -0.0031(5) 0.0159(5) 0.0001(4)
C17 0.0319(8) 0.0383(8) 0.0427(9) 0.0038(7) 0.0105(6) -0.0049(6)

loop_
_atom_type_symbol
_atom_type_description
_atom_type_scat_dispersion_real
_atom_type_scat_dispersion_imag
_atom_type_scat_source
C C 0.0181 0.0091 'International Tables Vol C Tables 4.2.6.8 and 6.1.1.4'
H H 0.0000 0.0000 'International Tables Vol C Tables 4.2.6.8 and 6.1.1.4'
N N 0.0311 0.0180 'International Tables Vol C Tables 4.2.6.8 and 6.1.1.4'
O O 0.0492 0.0322 'International Tables Vol C Tables 4.2.6.8 and 6.1.1.4'

loop_
_geom_angle_atom_site_label_1
_geom_angle_atom_site_label_2
_geom_angle_atom_site_label_3
_geom_angle
C8 N1 O2 109.27(11)
C13 N1 O2 117.82(11)
C13 N1 C8 132.57(12)
C3 O2 N1 107.41(10)
O2 C3 C9 106.62(11)
O10 C3 O2 118.85(13)
O10 C3 C9 134.53(14)
C5 C4 C9 114.78(13)
C5 C4 C11 122.83(13)
C9 C4 C11 122.39(13)
C4 C5 H5 119.1
C4 C5 C6 121.76(13)
C6 C5 H5 119.1
C5 C6 C12 119.91(13)
N7 C6 C5 123.70(13)
N7 C6 C12 116.38(12)
C8 N7 C6 113.03(12)
N1 C8 C9 108.67(12)
N7 C8 N1 123.63(12)
N7 C8 C9 127.67(13)
C4 C9 C3 132.92(13)
C8 C9 C3 108.03(12)
C8 C9 C4 119.04(13)
C4 C11 H11A 109.5
C4 C11 H11B 109.5
C4 C11 H11C 109.5
C4 C11 H11D 109.5
C4 C11 H11E 109.5
C4 C11 H11F 109.5
H11A C11 H11B 109.5
H11A C11 H11C 109.5
H11A C11 H11D 141.1
H11A C11 H11E 56.3
H11A C11 H11F 56.3
H11B C11 H11C 109.5
H11B C11 H11D 56.3
H11B C11 H11E 141.1
H11B C11 H11F 56.3
H11C C11 H11D 56.3
H11C C11 H11E 56.3
H11C C11 H11F 141.1
H11D C11 H11E 109.5
H11D C11 H11F 109.5
H11E C11 H11F 109.5
C6 C12 H12A 109.5
C6 C12 H12B 109.5
C6 C12 H12C 109.5
H12A C12 H12B 109.5
H12A C12 H12C 109.5
H12B C12 H12C 109.5
N1 C13 H13 117.2
C14 C13 N1 125.56(13)
C14 C13 H13 117.2
C13 C14 H14 120.1
C13 C14 C15 119.71(13)
C15 C14 H14 120.1
C14 C15 C17 116.62(13)
O16 C15 C14 122.76(13)
O16 C15 C17 120.62(13)
C15 C17 H17A 109.5
C15 C17 H17B 109.5
C15 C17 H17C 109.5
C15 C17 H17D 109.5
C15 C17 H17E 109.5
C15 C17 H17F 109.5
H17A C17 H17B 109.5
H17A C17 H17C 109.5
H17A C17 H17D 141.1
H17A C17 H17E 56.3
H17A C17 H17F 56.3
H17B C17 H17C 109.5
H17B C17 H17D 56.3
H17B C17 H17E 141.1
H17B C17 H17F 56.3
H17C C17 H17D 56.3
H17C C17 H17E 56.3
H17C C17 H17F 141.1
H17D C17 H17E 109.5
H17D C17 H17F 109.5
H17E C17 H17F 109.5

loop_
_geom_bond_atom_site_label_1
_geom_bond_atom_site_label_2
_geom_bond_distance
N1 O2 1.4128(14)
N1 C8 1.3777(17)
N1 C13 1.3568(18)
O2 C3 1.4110(17)
C3 C9 1.4424(19)
C3 O10 1.2025(17)
C4 C5 1.3883(19)
C4 C9 1.395(2)
C4 C11 1.4988(19)
C5 H5 0.9500
C5 C6 1.401(2)
C6 N7 1.3518(17)
C6 C12 1.4996(18)
N7 C8 1.3306(17)
C8 C9 1.3873(19)
C11 H11A 0.9800
C11 H11B 0.9800
C11 H11C 0.9800
C11 H11D 0.9800
C11 H11E 0.9800
C11 H11F 0.9800
C12 H12A 0.9800
C12 H12B 0.9800
C12 H12C 0.9800
C13 H13 0.9500
C13 C14 1.3391(19)
C14 H14 0.9500
C14 C15 1.463(2)
C15 O16 1.2246(17)
C15 C17 1.5036(19)
C17 H17A 0.9800
C17 H17B 0.9800
C17 H17C 0.9800
C17 H17D 0.9800
C17 H17E 0.9800
C17 H17F 0.9800

loop_
_geom_torsion_atom_site_label_1
_geom_torsion_atom_site_label_2
_geom_torsion_atom_site_label_3
_geom_torsion_atom_site_label_4
_geom_torsion
N1 O2 C3 C9 0.67(15)
N1 O2 C3 O10 -179.54(13)
N1 C8 C9 C3 -0.24(16)
N1 C8 C9 C4 178.83(12)
N1 C13 C14 C15 179.23(14)
O2 N1 C8 N7 178.83(12)
O2 N1 C8 C9 0.67(16)
O2 N1 C13 C14 -5.9(2)
O2 C3 C9 C4 -179.16(15)
O2 C3 C9 C8 -0.27(16)
C4 C5 C6 N7 1.8(2)
C4 C5 C6 C12 -177.18(13)
C5 C4 C9 C3 179.13(15)
C5 C4 C9 C8 0.3(2)
C5 C6 N7 C8 -0.7(2)
C6 N7 C8 N1 -178.38(13)
C6 N7 C8 C9 -0.6(2)
N7 C8 C9 C3 -178.31(14)
N7 C8 C9 C4 0.8(2)
C8 N1 O2 C3 -0.84(15)
C8 N1 C13 C14 -178.28(15)
C9 C4 C5 C6 -1.5(2)
O10 C3 C9 C4 1.1(3)
O10 C3 C9 C8 179.98(17)
C11 C4 C5 C6 178.00(14)
C11 C4 C9 C3 -0.4(3)
C11 C4 C9 C8 -179.17(14)
C12 C6 N7 C8 178.33(12)
C13 N1 O2 C3 -174.91(12)
C13 N1 C8 N7 -8.3(2)
C13 N1 C8 C9 173.54(15)
C13 C14 C15 O16 -2.1(2)
C13 C14 C15 C17 178.24(13)
